data_2235021
loop_
_publ_author_name
'Sun, Su-Wen'

_publ_section_title
;
 1,4-Dimethylpiperazine-1,4-diium dibromide dihydrate
;
_journal_coeditor_code HB6759
_journal_issue 6
_journal_name_full 'Acta Crystallographica Section E'
_journal_page_first o1703
_journal_paper_doi 10.1107/S1600536812020272
_journal_volume 68
_journal_year 2012
_chemical_formula_iupac 'C6 H16 N2 2+, 2Br -, 2H2 O'
_chemical_formula_moiety 'C6 H16 N2 2+, 2(Br -), 2(H2 O)'
_chemical_formula_sum 'C6 H20 Br2 N2 O2'
_chemical_formula_weight 312.06
_chemical_name_systematic
;
1,4-Dimethylpiperazine-1,4-diium dibromide dihydrate
;
_space_group_IT_number 2
_symmetry_cell_setting triclinic
_symmetry_space_group_name_Hall '-P 1'
_symmetry_space_group_name_H-M 'P -1'
_atom_sites_solution_hydrogens geom
_atom_sites_solution_primary direct
_atom_sites_solution_secondary difmap
_audit_creation_method SHELXL-97
_cell_angle_alpha 71.54(3)
_cell_angle_beta 86.62(3)
_cell_angle_gamma 85.54(3)
_cell_formula_units_Z 1
_cell_length_a 6.2975(13)
_cell_length_b 7.0180(14)
_cell_length_c 7.2143(14)
_cell_measurement_temperature 293(2)
_cell_measurement_theta_max 27.46
_cell_measurement_theta_min 3.07
_cell_volume 301.32(12)
_computing_cell_refinement 'CrystalClear (Rigaku, 2005)'
_computing_data_collection 'CrystalClear (Rigaku, 2005)'
_computing_data_reduction 'CrystalClear (Rigaku, 2005)'
_computing_molecular_graphics 'SHELXTL (Sheldrick, 2008)'
_computing_publication_material 'SHELXL97 (Sheldrick, 2008)'
_computing_structure_refinement 'SHELXL97 (Sheldrick, 2008)'
_computing_structure_solution 'SHELXS97 (Sheldrick, 2008)'
_diffrn_ambient_temperature 293(2)
_diffrn_detector_area_resol_mean 13.6612
_diffrn_measured_fraction_theta_full 0.993
_diffrn_measured_fraction_theta_max 0.993
_diffrn_measurement_device_type 'Rigaku SCXmini CCD'
_diffrn_measurement_method CCD_Profile_fitting
_diffrn_radiation_monochromator graphite
_diffrn_radiation_source 'fine-focus sealed tube'
_diffrn_radiation_type MoK\a
_diffrn_radiation_wavelength 0.71073
_diffrn_reflns_av_R_equivalents 0.0672
_diffrn_reflns_av_sigmaI/netI 0.0853
_diffrn_reflns_limit_h_max 7
_diffrn_reflns_limit_h_min -8
_diffrn_reflns_limit_k_max 9
_diffrn_reflns_limit_k_min -9
_diffrn_reflns_limit_l_max 9
_diffrn_reflns_limit_l_min -9
_diffrn_reflns_number 3084
_diffrn_reflns_theta_full 27.46
_diffrn_reflns_theta_max 27.46
_diffrn_reflns_theta_min 3.07
_exptl_absorpt_coefficient_mu 6.699
_exptl_absorpt_correction_T_max 0.262
_exptl_absorpt_correction_T_min 0.154
_exptl_absorpt_correction_type multi-scan
_exptl_absorpt_process_details '(CrystalClear; Rigaku, 2005)'
_exptl_crystal_colour colorless
_exptl_crystal_density_diffrn 1.720
_exptl_crystal_density_method 'not measured'
_exptl_crystal_description block
_exptl_crystal_F_000 156
_exptl_crystal_size_max 0.30
_exptl_crystal_size_mid 0.30
_exptl_crystal_size_min 0.20
_refine_diff_density_max 0.796
_refine_diff_density_min -1.116
_refine_ls_extinction_method none
_refine_ls_goodness_of_fit_ref 1.021
_refine_ls_hydrogen_treatment mixed
_refine_ls_matrix_type full
_refine_ls_number_parameters 64
_refine_ls_number_reflns 1370
_refine_ls_number_restraints 3
_refine_ls_restrained_S_all 1.020
_refine_ls_R_factor_all 0.0702
_refine_ls_R_factor_gt 0.0592
_refine_ls_shift/su_max 0.024
_refine_ls_shift/su_mean 0.003
_refine_ls_structure_factor_coef Fsqd
_refine_ls_weighting_details 'calc w=1/[\s^2^(Fo^2^)+(0.0897P)^2^+0.3362P] where P=(Fo^2^+2Fc^2^)/3'
_refine_ls_weighting_scheme calc
_refine_ls_wR_factor_gt 0.1599
_refine_ls_wR_factor_ref 0.1685
_reflns_number_gt 1131
_reflns_number_total 1370
_reflns_threshold_expression I>2\s(I)
_cod_data_source_file hb6759.cif
_cod_data_source_block I
_cod_original_cell_volume 301.32(10)
_cod_database_code 2235021
_cod_database_fobs_code 2235021

loop_
_symmetry_equiv_pos_as_xyz
'x, y, z'
'-x, -y, -z'

loop_
_atom_site_type_symbol
_atom_site_label
_atom_site_fract_x
_atom_site_fract_y
_atom_site_fract_z
_atom_site_U_iso_or_equiv
_atom_site_adp_type
_atom_site_calc_flag
_atom_site_refinement_flags
_atom_site_occupancy
_atom_site_symmetry_multiplicity
N N1 0.0403(8) 0.3473(7) 0.6882(7) 0.0319(11) Uani d . 1 1
H H1A -0.0362 0.2477 0.6754 0.038 Uiso calc R 1 1
C C2 -0.1103(10) 0.5311(10) 0.6709(9) 0.0355(13) Uani d . 1 1
H H2A -0.2225 0.4973 0.7717 0.043 Uiso calc R 1 1
H H2B -0.0331 0.6371 0.6904 0.043 Uiso calc R 1 1
C C3 0.2067(9) 0.3955(10) 0.5259(9) 0.0346(13) Uani d . 1 1
H H3A 0.2991 0.2759 0.5350 0.042 Uiso calc R 1 1
H H3B 0.2934 0.4979 0.5406 0.042 Uiso calc R 1 1
C C1 0.1381(11) 0.2748(10) 0.8819(10) 0.0428(15) Uani d . 1 1
H H1B 0.2564 0.1808 0.8788 0.064 Uiso calc R 1 1
H H1C 0.0342 0.2098 0.9796 0.064 Uiso calc R 1 1
H H1D 0.1872 0.3869 0.9129 0.064 Uiso calc R 1 1
Br Br1 0.61718(10) 0.21220(10) 0.19573(10) 0.0445(3) Uani d . 1 1
O O1 0.7864(11) 0.0695(11) 0.6378(10) 0.0737(19) Uani d D 1 1
H H1WA 0.675(9) 0.027(18) 0.707(10) 0.11(5) Uiso d D 1 1
H H1WB 0.757(12) 0.090(12) 0.519(4) 0.05(2) Uiso d D 1 1

loop_
_atom_site_aniso_label
_atom_site_aniso_U_11
_atom_site_aniso_U_22
_atom_site_aniso_U_33
_atom_site_aniso_U_12
_atom_site_aniso_U_13
_atom_site_aniso_U_23
N1 0.035(3) 0.031(2) 0.028(3) -0.003(2) -0.002(2) -0.007(2)
C2 0.037(3) 0.043(3) 0.027(3) 0.001(3) 0.002(2) -0.012(3)
C3 0.031(3) 0.041(3) 0.031(3) 0.003(2) -0.001(2) -0.013(3)
C1 0.056(4) 0.043(4) 0.028(3) 0.000(3) -0.010(3) -0.008(3)
Br1 0.0393(4) 0.0481(5) 0.0451(5) -0.0090(3) -0.0021(3) -0.0116(3)
O1 0.080(4) 0.084(4) 0.055(4) -0.048(4) -0.012(3) -0.007(3)

loop_
_atom_type_symbol
_atom_type_description
_atom_type_scat_dispersion_real
_atom_type_scat_dispersion_imag
_atom_type_scat_source
C C 0.0033 0.0016 'International Tables Vol C Tables 4.2.6.8 and 6.1.1.4'
H H 0.0000 0.0000 'International Tables Vol C Tables 4.2.6.8 and 6.1.1.4'
Br Br -0.2901 2.4595 'International Tables Vol C Tables 4.2.6.8 and 6.1.1.4'
N N 0.0061 0.0033 'International Tables Vol C Tables 4.2.6.8 and 6.1.1.4'
O O 0.0106 0.0060 'International Tables Vol C Tables 4.2.6.8 and 6.1.1.4'

loop_
_geom_angle_atom_site_label_1
_geom_angle_atom_site_label_2
_geom_angle_atom_site_label_3
_geom_angle_site_symmetry_1
_geom_angle_site_symmetry_3
_geom_angle
C1 N1 C3 . . 111.3(5)
C1 N1 C2 . . 111.1(5)
C3 N1 C2 . . 109.7(5)
C1 N1 H1A . . 108.2
C3 N1 H1A . . 108.2
C2 N1 H1A . . 108.2
C3 C2 N1 2_566 . 110.7(5)
C3 C2 H2A 2_566 . 109.5
N1 C2 H2A . . 109.5
C3 C2 H2B 2_566 . 109.5
N1 C2 H2B . . 109.5
H2A C2 H2B . . 108.1
N1 C3 C2 . 2_566 111.9(5)
N1 C3 H3A . . 109.2
C2 C3 H3A 2_566 . 109.2
N1 C3 H3B . . 109.2
C2 C3 H3B 2_566 . 109.2
H3A C3 H3B . . 107.9
N1 C1 H1B . . 109.5
N1 C1 H1C . . 109.5
H1B C1 H1C . . 109.5
N1 C1 H1D . . 109.5
H1B C1 H1D . . 109.5
H1C C1 H1D . . 109.5
H1WA O1 H1WB . . 107(3)

loop_
_geom_bond_atom_site_label_1
_geom_bond_atom_site_label_2
_geom_bond_site_symmetry_2
_geom_bond_distance
N1 C1 . 1.482(8)
N1 C3 . 1.498(8)
N1 C2 . 1.516(8)
N1 H1A . 0.9100
C2 C3 2_566 1.497(9)
C2 H2A . 0.9700
C2 H2B . 0.9700
C3 C2 2_566 1.497(9)
C3 H3A . 0.9700
C3 H3B . 0.9700
C1 H1B . 0.9600
C1 H1C . 0.9600
C1 H1D . 0.9600
O1 H1WA . 0.853(10)
O1 H1WB . 0.854(10)

loop_
_geom_hbond_atom_site_label_D
_geom_hbond_atom_site_label_H
_geom_hbond_atom_site_label_A
_geom_hbond_site_symmetry_A
_geom_hbond_distance_DH
_geom_hbond_distance_HA
_geom_hbond_distance_DA
_geom_hbond_angle_DHA
N1 H1A O1 1_455 0.91 1.83 2.737(9) 174
O1 H1WA Br1 2_656 0.85(6) 2.51(9) 3.275(7) 151(11)
O1 H1WB Br1 . 0.85(3) 2.41(4) 3.244(7) 166(7)

loop_
_geom_torsion_atom_site_label_1
_geom_torsion_atom_site_label_2
_geom_torsion_atom_site_label_3
_geom_torsion_atom_site_label_4
_geom_torsion_site_symmetry_4
_geom_torsion
C1 N1 C2 C3 2_566 179.4(5)
C3 N1 C2 C3 2_566 56.0(7)
C1 N1 C3 C2 2_566 180.0(5)
C2 N1 C3 C2 2_566 -56.7(7)
